data_4122976
loop_
_publ_author_name
'Park, Jinhee'
'Chen, Ying-Pin'
'Perry, Zachary'
'Li, Jian-Rong'
'Zhou, Hong-Cai'

_publ_section_title
;
 Preparation of Core-Shell Coordination Molecular Assemblies via the
 Enrichment of Structure-Directing &quot;Codes&quot; of Bridging Ligands
 and Metathesis of Metal Units.
;
_journal_name_full 'Journal of the American Chemical Society'
_journal_page_first 141120112955009
_journal_paper_doi 10.1021/ja508822r
_journal_year 2014
_chemical_formula_moiety 'C252 H156 Cu12 N36 O84'
_chemical_formula_sum 'C252 H156 Cu12 N36 O84'
_chemical_formula_weight 5794.61
_chemical_name_systematic
; 
 ? 
;
_space_group_IT_number 2
_symmetry_cell_setting triclinic
_symmetry_space_group_name_Hall '-P 1'
_symmetry_space_group_name_H-M 'P -1'
_atom_sites_solution_hydrogens geom
_atom_sites_solution_primary direct
_atom_sites_solution_secondary difmap
_audit_creation_method SHELXL-97
_cell_angle_alpha 90.067(3)
_cell_angle_beta 108.930(2)
_cell_angle_gamma 105.381(2)
_cell_formula_units_Z 1
_cell_length_a 26.273(5)
_cell_length_b 26.687(5)
_cell_length_c 29.106(6)
_cell_measurement_reflns_used 6335
_cell_measurement_temperature 110(2)
_cell_measurement_theta_max 20.4176
_cell_measurement_theta_min 2.2286
_cell_volume 18527(6)
_computing_cell_refinement 'SAINT+ ver. (Bruker, 2001)'
_computing_data_collection 'APEX2  (Bruker, 2008)'
_computing_data_reduction 'SAINT+ ver. (Bruker, 2001)'
_computing_molecular_graphics 'SHELXTL (Sheldrick, 2008)'
_computing_publication_material 'SHELXTL (Sheldrick, 2008)'
_computing_structure_refinement 'SHELXL-97 (Sheldrick, 2008)'
_computing_structure_solution 'SHELXS-97 (Sheldrick, 2008)'
_diffrn_ambient_temperature 110(2)
_diffrn_measured_fraction_theta_full 0.978
_diffrn_measured_fraction_theta_max 0.978
_diffrn_measurement_device_type 'Bruker SMART APEX II CCD area detector'
_diffrn_measurement_method 'phi and omega scans'
_diffrn_radiation_monochromator graphite
_diffrn_radiation_source 'fine-focus sealed tube'
_diffrn_radiation_type MoK\a
_diffrn_radiation_wavelength 0.71073
_diffrn_reflns_av_R_equivalents 0.1041
_diffrn_reflns_av_sigmaI/netI 0.3606
_diffrn_reflns_limit_h_max 30
_diffrn_reflns_limit_h_min -30
_diffrn_reflns_limit_k_max 31
_diffrn_reflns_limit_k_min -31
_diffrn_reflns_limit_l_max 34
_diffrn_reflns_limit_l_min -34
_diffrn_reflns_number 132545
_diffrn_reflns_theta_full 24.98
_diffrn_reflns_theta_max 24.98
_diffrn_reflns_theta_min 1.69
_exptl_absorpt_coefficient_mu 0.370
_exptl_absorpt_correction_T_max 0.9639
_exptl_absorpt_correction_T_min 0.8660
_exptl_absorpt_correction_type multi-scan
_exptl_absorpt_process_details 'SADABS (Sheldrick, 2008)'
_exptl_crystal_colour blue
_exptl_crystal_density_diffrn 0.519
_exptl_crystal_density_meas ?
_exptl_crystal_density_method 'not measured'
_exptl_crystal_description 'square plate'
_exptl_crystal_F_000 2940
_exptl_crystal_size_max 0.40
_exptl_crystal_size_mid 0.30
_exptl_crystal_size_min 0.10
_platon_squeeze_details
;
;
_refine_diff_density_max 0.751
_refine_diff_density_min -0.776
_refine_diff_density_rms 0.056
_refine_ls_extinction_method none
_refine_ls_goodness_of_fit_ref 0.880
_refine_ls_hydrogen_treatment constr
_refine_ls_matrix_type full
_refine_ls_number_parameters 679
_refine_ls_number_reflns 63673
_refine_ls_number_restraints 116
_refine_ls_restrained_S_all 0.882
_refine_ls_R_factor_all 0.2168
_refine_ls_R_factor_gt 0.0815
_refine_ls_shift/su_max 0.001
_refine_ls_shift/su_mean 0.000
_refine_ls_structure_factor_coef Fsqd
_refine_ls_weighting_details 'calc w=1/[\s^2^(Fo^2^)+(0.0010P)^2^+0.0010P] where P=(Fo^2^+2Fc^2^)/3'
_refine_ls_weighting_scheme calc
_refine_ls_wR_factor_gt 0.1519
_refine_ls_wR_factor_ref 0.1634
_reflns_number_gt 13436
_reflns_number_total 63673
_reflns_threshold_expression >2sigma(I)
_cod_data_source_file ja508822r_si_004.cif
_cod_data_source_block aaa_sq
_cod_depositor_comments
;
The following automatic conversions were performed:

'_symmetry_cell_setting' value 'Triclinic' changed to 'triclinic'
according to
/home/saulius/struct/COD-crude-data--automatic-downloads/rss-feeds/ACS/lib/dictionaries/cif_core.dic
dictionary named 'cif_core.dic' version 2.4.2 from 2011-04-26.

Automatic conversion script
Id: cif_fix_values 2935 2014-11-11 08:27:57Z andrius 

The following automatic conversions were performed:

'_exptl_crystal_density_meas' value 'not measured' was changed to '?'
- the value is perceived as not measured.

Automatic conversion script
Id: cif_fix_values 3008 2015-01-20 13:52:24Z robertas 
;
_cod_original_sg_symbol_H-M P-1
_cod_database_code 4122976

loop_
_symmetry_equiv_pos_as_xyz
'x, y, z'
'-x, -y, -z'

loop_
_atom_site_label
_atom_site_type_symbol
_atom_site_fract_x
_atom_site_fract_y
_atom_site_fract_z
_atom_site_U_iso_or_equiv
_atom_site_adp_type
_atom_site_occupancy
_atom_site_symmetry_multiplicity
_atom_site_calc_flag
_atom_site_refinement_flags
Cu1 Cu 0.92070(3) 0.40442(3) 0.06699(3) 0.0671(3) Uani 1 1 d .
Cu2 Cu 0.83476(3) 0.32338(3) 0.06186(3) 0.0748(3) Uani 1 1 d .
Cu3 Cu 0.81514(3) -0.20869(3) 0.32674(3) 0.0751(3) Uani 1 1 d .
Cu4 Cu 0.75530(3) -0.16367(3) 0.25762(3) 0.0809(3) Uani 1 1 d .
Cu5 Cu 0.38537(3) 0.22463(3) 0.32329(3) 0.0688(3) Uani 1 1 d .
Cu6 Cu 0.41523(3) 0.18678(3) 0.25586(3) 0.0718(3) Uani 1 1 d .
O1S O 0.99714(15) 0.47375(13) 0.08046(14) 0.0775(13) Uani 1 1 d .
O1 O 0.96357(14) 0.36507(14) 0.11563(13) 0.0678(12) Uani 1 1 d .
O2S O 0.76171(15) 0.25547(14) 0.05439(15) 0.0963(15) Uani 1 1 d .
O2 O 0.88919(16) 0.29790(14) 0.11270(14) 0.0863(14) Uani 1 1 d .
O3 O 0.87736(15) -0.14644(14) 0.33115(14) 0.0743(6) Uani 1 1 d .
O3S O 0.86696(14) -0.24082(13) 0.38487(13) 0.0761(13) Uani 1 1 d .
O4S O 0.70629(17) -0.12535(15) 0.20167(15) 0.1011(15) Uani 1 1 d .
O4 O 0.82502(16) -0.10569(13) 0.27498(14) 0.0743(6) Uani 1 1 d .
O5S O 0.36762(14) 0.25879(14) 0.38225(13) 0.0751(13) Uani 1 1 d .
O5 O 1.17349(19) 0.27710(18) 0.27319(18) 0.1098(19) Uani 1 1 d .
O6S O 0.44096(17) 0.15617(15) 0.19850(16) 0.1056(16) Uani 1 1 d .
O6 O 1.1294(2) 0.0484(2) 0.3901(2) 0.140(2) Uani 1 1 d .
O11 O 0.82952(15) -0.24338(14) 0.27488(15) 0.0769(4) Uani 1 1 d .
O12 O 0.78171(15) -0.20143(15) 0.21470(14) 0.0769(4) Uani 1 1 d .
O13 O 0.66523(15) -0.25158(14) -0.27072(15) 0.0769(4) Uani 1 1 d .
O14 O 0.63544(16) -0.22526(14) -0.21392(13) 0.0769(4) Uani 1 1 d .
O15 O 0.89766(18) -0.39756(14) 0.12369(15) 0.0953(15) Uani 1 1 d .
O16 O 0.86403(16) -0.36039(17) -0.12285(16) 0.0974(15) Uani 1 1 d .
O21 O 0.79457(18) -0.16946(18) 0.37009(15) 0.1034(17) Uani 1 1 d .
O22 O 0.73723(15) -0.13610(14) 0.31097(18) 0.0837(14) Uani 1 1 d .
O23 O 0.43799(18) 0.19370(16) 0.36894(15) 0.0907(15) Uani 1 1 d .
O24 O 0.45738(14) 0.15353(13) 0.31020(16) 0.0728(13) Uani 1 1 d .
O25 O 0.5481(3) 0.0624(2) 0.56028(19) 0.179(3) Uani 1 1 d D
O26 O 0.6788(2) -0.1299(2) 0.54478(18) 0.142(2) Uani 1 1 d D
O31 O 0.44977(17) 0.28672(15) 0.32858(15) 0.0871(4) Uani 1 1 d .
O32 O 0.47841(16) 0.25182(16) 0.27441(15) 0.0871(4) Uani 1 1 d .
O33 O 0.89900(17) 0.43366(15) 0.11745(15) 0.0871(4) Uani 1 1 d .
O34 O 0.82441(16) 0.36513(16) 0.11289(15) 0.0871(4) Uani 1 1 d .
O35 O 0.85979(16) 0.59987(15) 0.28065(14) 0.0871(4) Uani 1 1 d .
O36 O 0.66621(16) 0.51754(14) 0.40028(15) 0.0871(4) Uani 1 1 d .
O41 O 0.86622(19) 0.43016(17) 0.0172(2) 0.1449(6) Uani 1 1 d .
O42 O 0.79327(17) 0.36273(17) 0.0097(2) 0.1449(6) Uani 1 1 d .
O43 O 0.25464(19) 0.26253(17) -0.3127(2) 0.1449(6) Uani 1 1 d .
O44 O 0.30523(17) 0.22724(17) -0.2526(2) 0.1449(6) Uani 1 1 d .
O45 O 0.43703(18) 0.50152(16) -0.2778(2) 0.1449(6) Uani 1 1 d .
O46 O 0.72920(18) 0.57476(17) -0.14325(19) 0.1449(6) Uani 1 1 d .
O51 O 0.32789(18) 0.15661(17) 0.30623(18) 0.1083(4) Uani 1 1 d .
O52 O 0.34834(18) 0.12716(16) 0.24801(17) 0.1083(4) Uani 1 1 d .
O53 O 0.06977(18) -0.36499(17) -0.01529(17) 0.1083(4) Uani 1 1 d .
O54 O 0.14173(18) -0.29459(16) -0.01092(17) 0.1083(4) Uani 1 1 d .
O55 O -0.02908(17) -0.26738(16) 0.14377(16) 0.1083(4) Uani 1 1 d D
O56 O 0.07567(17) -0.01801(16) 0.26929(17) 0.1083(4) Uani 1 1 d D
N1 N 1.1283(2) 0.1597(2) 0.3221(2) 0.0823(18) Uani 1 1 d D
N2 N 1.08643(19) 0.22379(17) 0.26123(17) 0.0769(17) Uani 1 1 d D
H2A H 1.0692 0.1950 0.2709 0.092 Uiso 1 1 calc R
N3 N 1.0565(2) 0.06886(15) 0.33291(19) 0.0757(17) Uani 1 1 d D
H3B H 1.0478 0.0940 0.3152 0.091 Uiso 1 1 calc R
N11 N 0.86906(19) -0.36578(17) 0.00103(17) 0.0769(4) Uani 1 1 d D
N12 N 0.85092(18) -0.34202(17) 0.08466(15) 0.0769(4) Uani 1 1 d D
H12F H 0.8370 -0.3321 0.0555 0.092 Uiso 1 1 calc R
N13 N 0.81797(17) -0.32649(16) -0.08091(15) 0.0769(4) Uani 1 1 d D
H13G H 0.8157 -0.3224 -0.0517 0.092 Uiso 1 1 calc R
N21 N 0.6220(2) -0.0247(2) 0.53804(16) 0.1022(5) Uani 1 1 d D
N22 N 0.5741(2) 0.04805(19) 0.49461(18) 0.1022(5) Uani 1 1 d D
H22A H 0.5944 0.0319 0.4847 0.123 Uiso 1 1 calc R
N23 N 0.6757(2) -0.0707(2) 0.49021(17) 0.1022(5) Uani 1 1 d D
H23A H 0.6661 -0.0417 0.4831 0.123 Uiso 1 1 calc R
N31 N 0.75464(19) 0.53913(17) 0.32825(18) 0.0871(4) Uani 1 1 d D
N32 N 0.80032(19) 0.51506(18) 0.26695(16) 0.0871(4) Uani 1 1 d D
H32A H 0.7739 0.4942 0.2760 0.105 Uiso 1 1 calc R
N33 N 0.66822(17) 0.46511(16) 0.33740(17) 0.0871(4) Uani 1 1 d D
H33B H 0.6868 0.4637 0.3174 0.105 Uiso 1 1 calc R
N41 N 0.5823(2) 0.52005(19) -0.2067(2) 0.1449(6) Uani 1 1 d D
N42 N 0.48213(18) 0.44411(18) -0.2392(2) 0.1449(6) Uani 1 1 d D
H42B H 0.5145 0.4380 -0.2241 0.174 Uiso 1 1 calc R
N43 N 0.66991(19) 0.49599(19) -0.1408(2) 0.1449(6) Uani 1 1 d D
H43A H 0.6354 0.4758 -0.1541 0.174 Uiso 1 1 calc R
N51 N 0.04374(19) -0.13956(19) 0.2008(2) 0.1083(4) Uani 1 1 d D
N52 N 0.0503(2) -0.20984(18) 0.13902(18) 0.1083(4) Uani 1 1 d D
H52A H 0.0746 -0.1793 0.1514 0.130 Uiso 1 1 calc R
N53 N 0.12610(19) -0.04848(17) 0.23035(19) 0.1083(4) Uani 1 1 d D
H53A H 0.1245 -0.0729 0.2091 0.130 Uiso 1 1 calc R
C1 C 0.9402(3) 0.3213(3) 0.1263(2) 0.0974(9) Uani 1 1 d D
C2 C 0.97987(16) 0.29595(16) 0.16063(14) 0.0974(9) Uani 1 1 d GD
C3 C 1.03765(17) 0.31684(13) 0.17436(15) 0.0974(9) Uani 1 1 d G
H3A H 1.0529 0.3473 0.1610 0.117 Uiso 1 1 calc R
C4 C 1.07306(11) 0.29314(15) 0.20763(15) 0.0974(9) Uani 1 1 d G
H4A H 1.1126 0.3074 0.2170 0.117 Uiso 1 1 calc R
C5 C 1.05068(16) 0.24856(16) 0.22717(14) 0.0974(9) Uani 1 1 d GD
C6 C 0.99290(17) 0.22767(13) 0.21344(15) 0.0974(9) Uani 1 1 d G
H6A H 0.9776 0.1972 0.2268 0.117 Uiso 1 1 calc R
C7 C 0.95749(11) 0.25137(15) 0.18017(15) 0.0974(9) Uani 1 1 d G
H7A H 0.9180 0.2371 0.1708 0.117 Uiso 1 1 calc R
C8 C 1.1425(2) 0.2379(3) 0.2808(3) 0.085(2) Uani 1 1 d D
C9 C 1.1661(3) 0.2019(2) 0.3164(2) 0.088(2) Uani 1 1 d D
C10 C 1.2235(3) 0.2154(2) 0.3385(2) 0.081(2) Uani 1 1 d D
H10A H 1.2477 0.2456 0.3316 0.098 Uiso 1 1 calc R
C11 C 1.2436(3) 0.1820(2) 0.3712(2) 0.089(2) Uani 1 1 d D
H11A H 1.2828 0.1892 0.3878 0.107 Uiso 1 1 calc R
C12 C 1.2075(3) 0.1382(2) 0.3801(2) 0.083(2) Uani 1 1 d D
H12A H 1.2208 0.1153 0.4029 0.100 Uiso 1 1 calc R
C13 C 1.1510(3) 0.1291(2) 0.3543(2) 0.085(2) Uani 1 1 d D
C14 C 1.1112(3) 0.0784(3) 0.3599(3) 0.093(3) Uani 1 1 d D
C15 C 1.01103(13) 0.02453(12) 0.32876(14) 0.0743(6) Uani 1 1 d GD
C16 C 1.01568(12) -0.01708(15) 0.35700(12) 0.0743(6) Uani 1 1 d G
H16A H 1.0503 -0.0159 0.3816 0.089 Uiso 1 1 calc R
C17 C 0.96967(16) -0.06043(12) 0.34930(13) 0.0743(6) Uani 1 1 d G
H17A H 0.9729 -0.0889 0.3686 0.089 Uiso 1 1 calc R
C18 C 0.91900(13) -0.06218(12) 0.31336(14) 0.0743(6) Uani 1 1 d G
C19 C 0.91434(12) -0.02058(15) 0.28512(12) 0.0743(6) Uani 1 1 d G
H19A H 0.8797 -0.0218 0.2606 0.089 Uiso 1 1 calc R
C20 C 0.96035(16) 0.02278(12) 0.29283(13) 0.0743(6) Uani 1 1 d G
H20A H 0.9572 0.0512 0.2735 0.089 Uiso 1 1 calc R
C21 C 0.8684(3) -0.1113(2) 0.3049(2) 0.0743(6) Uani 1 1 d .
C31 C 0.8112(2) -0.2347(2) 0.2318(3) 0.0769(4) Uani 1 1 d .
C32 C 0.81949(16) -0.26301(14) 0.19274(14) 0.0769(4) Uani 1 1 d G
C33 C 0.84407(15) -0.30340(16) 0.20562(11) 0.0769(4) Uani 1 1 d G
H33A H 0.8541 -0.3120 0.2384 0.092 Uiso 1 1 calc R
C34 C 0.85389(14) -0.33121(12) 0.17052(16) 0.0769(4) Uani 1 1 d G
H34A H 0.8707 -0.3588 0.1793 0.092 Uiso 1 1 calc R
C35 C 0.83914(16) -0.31864(14) 0.12254(14) 0.0769(4) Uani 1 1 d GD
C36 C 0.81456(15) -0.27825(16) 0.10965(11) 0.0769(4) Uani 1 1 d G
H36A H 0.8045 -0.2697 0.0769 0.092 Uiso 1 1 calc R
C37 C 0.80473(14) -0.25044(12) 0.14475(16) 0.0769(4) Uani 1 1 d G
H37A H 0.7879 -0.2228 0.1359 0.092 Uiso 1 1 calc R
C38 C 0.8803(2) -0.3772(2) 0.0864(2) 0.0769(4) Uani 1 1 d D
C39 C 0.8910(2) -0.3887(2) 0.04059(18) 0.0769(4) Uani 1 1 d D
C40 C 0.9218(2) -0.4229(2) 0.0390(2) 0.0769(4) Uani 1 1 d D
H40A H 0.9349 -0.4401 0.0671 0.092 Uiso 1 1 calc R
C41 C 0.9341(2) -0.4332(2) -0.00209(17) 0.0769(4) Uani 1 1 d D
H41A H 0.9553 -0.4566 -0.0033 0.092 Uiso 1 1 calc R
C42 C 0.9131(2) -0.4067(2) -0.0412(2) 0.0769(4) Uani 1 1 d D
H42A H 0.9222 -0.4100 -0.0699 0.092 Uiso 1 1 calc R
C43 C 0.8791(2) -0.3756(2) -0.03984(19) 0.0769(4) Uani 1 1 d D
C44 C 0.8540(3) -0.3527(2) -0.0859(2) 0.0769(4) Uani 1 1 d D
C45 C 0.78403(14) -0.30542(13) -0.11945(13) 0.0769(4) Uani 1 1 d GD
C46 C 0.78511(14) -0.30424(13) -0.16688(15) 0.0769(4) Uani 1 1 d G
H46A H 0.8115 -0.3172 -0.1754 0.092 Uiso 1 1 calc R
C47 C 0.74754(17) -0.28404(14) -0.20183(10) 0.0769(4) Uani 1 1 d G
H47A H 0.7483 -0.2832 -0.2342 0.092 Uiso 1 1 calc R
C48 C 0.70890(14) -0.26501(13) -0.18936(13) 0.0769(4) Uani 1 1 d G
C49 C 0.70783(14) -0.26620(13) -0.14194(16) 0.0769(4) Uani 1 1 d G
H49A H 0.6814 -0.2532 -0.1334 0.092 Uiso 1 1 calc R
C50 C 0.74539(17) -0.28640(14) -0.10698(10) 0.0769(4) Uani 1 1 d G
H50A H 0.7447 -0.2872 -0.0746 0.092 Uiso 1 1 calc R
C51 C 0.6689(3) -0.2453(2) -0.2288(2) 0.0769(4) Uani 1 1 d .
C61 C 0.7603(4) -0.1451(3) 0.3552(3) 0.1022(5) Uani 1 1 d .
C62 C 0.73732(18) -0.12381(17) 0.38820(15) 0.1022(5) Uani 1 1 d G
C63 C 0.70016(18) -0.09354(16) 0.37432(11) 0.1022(5) Uani 1 1 d G
H63A H 0.6888 -0.0844 0.3418 0.123 Uiso 1 1 calc R
C64 C 0.67966(15) -0.07661(15) 0.40809(17) 0.1022(5) Uani 1 1 d G
H64A H 0.6543 -0.0559 0.3986 0.123 Uiso 1 1 calc R
C65 C 0.69631(18) -0.08996(17) 0.45575(15) 0.1022(5) Uani 1 1 d GD
C66 C 0.73346(18) -0.12023(16) 0.46963(11) 0.1022(5) Uani 1 1 d G
H66A H 0.7448 -0.1294 0.5022 0.123 Uiso 1 1 calc R
C67 C 0.75397(15) -0.13716(15) 0.43586(17) 0.1022(5) Uani 1 1 d G
H67A H 0.7794 -0.1578 0.4453 0.123 Uiso 1 1 calc R
C68 C 0.6682(3) -0.0889(3) 0.5315(2) 0.1022(5) Uani 1 1 d D
C69 C 0.6458(3) -0.0604(2) 0.5611(2) 0.1022(5) Uani 1 1 d D
C70 C 0.6456(3) -0.0778(2) 0.6056(2) 0.1022(5) Uani 1 1 d D
H70A H 0.6594 -0.1063 0.6179 0.123 Uiso 1 1 calc R
C71 C 0.6235(3) -0.0506(2) 0.63094(18) 0.1022(5) Uani 1 1 d D
H71A H 0.6237 -0.0587 0.6628 0.123 Uiso 1 1 calc R
C72 C 0.6011(3) -0.0116(2) 0.6097(2) 0.1022(5) Uani 1 1 d D
H72A H 0.5857 0.0070 0.6271 0.123 Uiso 1 1 calc R
C73 C 0.6009(3) 0.0008(2) 0.5637(2) 0.1022(5) Uani 1 1 d D
C74 C 0.5717(3) 0.0406(3) 0.5402(2) 0.1022(5) Uani 1 1 d D
C75 C 0.54674(16) 0.07963(16) 0.46166(15) 0.1022(5) Uani 1 1 d GD
C76 C 0.54797(17) 0.07611(15) 0.41440(17) 0.1022(5) Uani 1 1 d G
H76A H 0.5664 0.0534 0.4056 0.123 Uiso 1 1 calc R
C77 C 0.52223(18) 0.10578(18) 0.38003(12) 0.1022(5) Uani 1 1 d G
H77A H 0.5231 0.1034 0.3477 0.123 Uiso 1 1 calc R
C78 C 0.49526(17) 0.13898(16) 0.39292(15) 0.1022(5) Uani 1 1 d G
C79 C 0.49403(17) 0.14250(14) 0.44018(17) 0.1022(5) Uani 1 1 d G
H79A H 0.4756 0.1652 0.4490 0.123 Uiso 1 1 calc R
C80 C 0.51977(18) 0.11283(17) 0.47455(11) 0.1022(5) Uani 1 1 d G
H80A H 0.5189 0.1152 0.5068 0.123 Uiso 1 1 calc R
C81 C 0.4588(3) 0.1653(3) 0.3567(3) 0.1022(5) Uani 1 1 d .
C91 C 0.4804(3) 0.2867(3) 0.3041(3) 0.0871(4) Uani 1 1 d .
C92 C 0.53125(13) 0.33206(12) 0.31440(16) 0.0871(4) Uani 1 1 d G
C93 C 0.56696(18) 0.33751(14) 0.28729(13) 0.0871(4) Uani 1 1 d G
H93A H 0.5604 0.3109 0.2626 0.105 Uiso 1 1 calc R
C94 C 0.61221(15) 0.38182(17) 0.29628(14) 0.0871(4) Uani 1 1 d G
H94A H 0.6366 0.3855 0.2778 0.105 Uiso 1 1 calc R
C95 C 0.62174(13) 0.42070(12) 0.33238(16) 0.0871(4) Uani 1 1 d GD
C96 C 0.58604(18) 0.41526(14) 0.35949(13) 0.0871(4) Uani 1 1 d G
H96A H 0.5926 0.4418 0.3842 0.105 Uiso 1 1 calc R
C97 C 0.54079(15) 0.37094(17) 0.35050(14) 0.0871(4) Uani 1 1 d G
H97A H 0.5164 0.3672 0.3690 0.105 Uiso 1 1 calc R
C98 C 0.6876(2) 0.5084(2) 0.3679(2) 0.0871(4) Uani 1 1 d D
C99 C 0.7355(2) 0.5516(2) 0.3629(2) 0.0871(4) Uani 1 1 d D
C100 C 0.7529(2) 0.59854(19) 0.3911(2) 0.0871(4) Uani 1 1 d D
H10B H 0.7369 0.6040 0.4150 0.105 Uiso 1 1 calc R
C101 C 0.7948(2) 0.6371(2) 0.3828(2) 0.0871(4) Uani 1 1 d D
H10C H 0.8091 0.6697 0.4020 0.105 Uiso 1 1 calc R
C102 C 0.8163(2) 0.6291(2) 0.3469(2) 0.0871(4) Uani 1 1 d D
H10D H 0.8427 0.6559 0.3384 0.105 Uiso 1 1 calc R
C103 C 0.7962(2) 0.57885(19) 0.3244(2) 0.0871(4) Uani 1 1 d D
C104 C 0.8202(3) 0.5642(2) 0.2879(2) 0.0871(4) Uani 1 1 d D
C105 C 0.81643(18) 0.49319(16) 0.23259(13) 0.0871(4) Uani 1 1 d GD
C106 C 0.78665(14) 0.44137(16) 0.21639(15) 0.0871(4) Uani 1 1 d G
H10E H 0.7578 0.4242 0.2286 0.105 Uiso 1 1 calc R
C107 C 0.79908(16) 0.41467(11) 0.18229(15) 0.0871(4) Uani 1 1 d G
H10F H 0.7787 0.3793 0.1712 0.105 Uiso 1 1 calc R
C108 C 0.84128(18) 0.43978(16) 0.16438(13) 0.0871(4) Uani 1 1 d GD
C109 C 0.87106(14) 0.49160(16) 0.18058(15) 0.0871(4) Uani 1 1 d G
H10G H 0.8999 0.5088 0.1683 0.105 Uiso 1 1 calc R
C110 C 0.85863(16) 0.51831(11) 0.21468(15) 0.0871(4) Uani 1 1 d G
H11B H 0.8790 0.5537 0.2258 0.105 Uiso 1 1 calc R
C111 C 0.8551(3) 0.4103(2) 0.1274(2) 0.0871(4) Uani 1 1 d D
C121 C 0.8185(3) 0.4063(3) -0.0024(3) 0.1449(6) Uani 1 1 d .
C122 C 0.77784(17) 0.42718(18) -0.03846(17) 0.1449(6) Uani 1 1 d G
C123 C 0.80011(12) 0.47563(17) -0.05237(18) 0.1449(6) Uani 1 1 d G
H12B H 0.8391 0.4925 -0.0388 0.174 Uiso 1 1 calc R
C124 C 0.76527(19) 0.49935(14) -0.08622(18) 0.1449(6) Uani 1 1 d G
H12C H 0.7805 0.5325 -0.0957 0.174 Uiso 1 1 calc R
C125 C 0.70817(18) 0.47460(18) -0.10615(17) 0.1449(6) Uani 1 1 d GD
C126 C 0.68591(12) 0.42615(17) -0.09224(18) 0.1449(6) Uani 1 1 d G
H12D H 0.6469 0.4092 -0.1059 0.174 Uiso 1 1 calc R
C127 C 0.72074(19) 0.40244(14) -0.05839(19) 0.1449(6) Uani 1 1 d G
H12E H 0.7055 0.3693 -0.0489 0.174 Uiso 1 1 calc R
C128 C 0.6813(3) 0.5444(2) -0.1553(3) 0.1449(6) Uani 1 1 d D
C129 C 0.6311(2) 0.5576(2) -0.1903(3) 0.1449(6) Uani 1 1 d D
C130 C 0.6399(2) 0.6063(2) -0.2075(3) 0.1449(6) Uani 1 1 d D
H13A H 0.6757 0.6312 -0.1953 0.174 Uiso 1 1 calc R
C131 C 0.5959(2) 0.6180(2) -0.2426(3) 0.1449(6) Uani 1 1 d D
H13B H 0.6008 0.6506 -0.2560 0.174 Uiso 1 1 calc R
C132 C 0.5446(2) 0.5807(2) -0.2576(3) 0.1449(6) Uani 1 1 d D
H13C H 0.5126 0.5886 -0.2794 0.174 Uiso 1 1 calc R
C133 C 0.5398(2) 0.5319(2) -0.2407(3) 0.1449(6) Uani 1 1 d D
C134 C 0.4836(3) 0.4925(2) -0.2521(3) 0.1449(6) Uani 1 1 d D
C135 C 0.43349(16) 0.40211(14) -0.24767(19) 0.1449(6) Uani 1 1 d GD
C136 C 0.3837(2) 0.39890(15) -0.28534(18) 0.1449(6) Uani 1 1 d G
H13D H 0.3794 0.4281 -0.3034 0.174 Uiso 1 1 calc R
C137 C 0.34002(15) 0.35301(19) -0.29665(16) 0.1449(6) Uani 1 1 d G
H13E H 0.3060 0.3508 -0.3224 0.174 Uiso 1 1 calc R
C138 C 0.34621(16) 0.31033(14) -0.27028(19) 0.1449(6) Uani 1 1 d G
C139 C 0.3960(2) 0.31353(15) -0.23261(17) 0.1449(6) Uani 1 1 d G
H13F H 0.4003 0.2844 -0.2146 0.174 Uiso 1 1 calc R
C140 C 0.43967(15) 0.35942(19) -0.22131(15) 0.1449(6) Uani 1 1 d G
H14A H 0.4737 0.3616 -0.1956 0.174 Uiso 1 1 calc R
C141 C 0.2948(3) 0.2625(3) -0.2816(3) 0.1449(6) Uani 1 1 d .
C151 C 0.3197(3) 0.1253(3) 0.2747(3) 0.1083(4) Uani 1 1 d .
C152 C 0.26989(14) 0.08005(14) 0.26421(17) 0.1083(4) Uani 1 1 d G
C153 C 0.23395(19) 0.07771(14) 0.29071(14) 0.1083(4) Uani 1 1 d G
H15A H 0.2422 0.1047 0.3156 0.130 Uiso 1 1 calc R
C154 C 0.18600(17) 0.03593(18) 0.28085(16) 0.1083(4) Uani 1 1 d G
H15B H 0.1614 0.0343 0.2990 0.130 Uiso 1 1 calc R
C155 C 0.17400(14) -0.00351(14) 0.24448(17) 0.1083(4) Uani 1 1 d GD
C156 C 0.20995(19) -0.00116(14) 0.21798(14) 0.1083(4) Uani 1 1 d G
H15C H 0.2017 -0.0281 0.1931 0.130 Uiso 1 1 calc R
C157 C 0.25789(17) 0.04062(18) 0.22785(16) 0.1083(4) Uani 1 1 d G
H15D H 0.2825 0.0422 0.2097 0.130 Uiso 1 1 calc R
C158 C 0.0831(2) -0.0553(2) 0.2481(3) 0.1083(4) Uani 1 1 d D
C159 C 0.0372(2) -0.1060(2) 0.2313(2) 0.1083(4) Uani 1 1 d D
C160 C -0.0041(2) -0.1128(2) 0.2523(2) 0.1083(4) Uani 1 1 d D
H16B H -0.0056 -0.0862 0.2730 0.130 Uiso 1 1 calc R
C161 C -0.0429(2) -0.1613(2) 0.2407(2) 0.1083(4) Uani 1 1 d D
H16C H -0.0720 -0.1691 0.2544 0.130 Uiso 1 1 calc R
C162 C -0.0402(2) -0.1987(2) 0.2094(2) 0.1083(4) Uani 1 1 d D
H16D H -0.0665 -0.2323 0.2014 0.130 Uiso 1 1 calc R
C163 C 0.0028(2) -0.1846(2) 0.1903(2) 0.1083(4) Uani 1 1 d D
C164 C 0.0057(3) -0.2226(2) 0.1531(2) 0.1083(4) Uani 1 1 d D
C165 C 0.0634(2) -0.23916(17) 0.10684(15) 0.1083(4) Uani 1 1 d GD
C166 C 0.10887(17) -0.21487(12) 0.09255(16) 0.1083(4) Uani 1 1 d G
H16E H 0.1313 -0.1807 0.1064 0.130 Uiso 1 1 calc R
C167 C 0.12155(15) -0.24063(17) 0.05800(17) 0.1083(4) Uani 1 1 d G
H16F H 0.1526 -0.2240 0.0482 0.130 Uiso 1 1 calc R
C168 C 0.08876(19) -0.29068(17) 0.03773(14) 0.1083(4) Uani 1 1 d G
C169 C 0.04330(17) -0.31497(12) 0.05202(16) 0.1083(4) Uani 1 1 d G
H16G H 0.0209 -0.3492 0.0382 0.130 Uiso 1 1 calc R
C170 C 0.03062(15) -0.28921(17) 0.08657(17) 0.1083(4) Uani 1 1 d G
H17B H -0.0005 -0.3058 0.0963 0.130 Uiso 1 1 calc R
C171 C 0.0971(3) -0.3223(3) -0.0006(3) 0.1083(4) Uani 1 1 d .

loop_
_atom_site_aniso_label
_atom_site_aniso_U_11
_atom_site_aniso_U_22
_atom_site_aniso_U_33
_atom_site_aniso_U_23
_atom_site_aniso_U_13
_atom_site_aniso_U_12
Cu1 0.0508(5) 0.0524(5) 0.0915(7) 0.0160(5) 0.0215(5) 0.0066(4)
Cu2 0.0550(5) 0.0564(5) 0.1038(7) 0.0179(5) 0.0255(5) 0.0021(4)
Cu3 0.0534(6) 0.0696(6) 0.1026(7) 0.0255(5) 0.0261(5) 0.0179(5)
Cu4 0.0591(6) 0.0777(6) 0.1023(8) 0.0282(5) 0.0220(5) 0.0197(5)
Cu5 0.0671(6) 0.0554(5) 0.0900(7) 0.0183(5) 0.0326(5) 0.0193(5)
Cu6 0.0755(6) 0.0592(5) 0.0892(7) 0.0184(5) 0.0345(5) 0.0245(5)
O1S 0.084(3) 0.057(3) 0.130(4) 0.059(3) 0.073(3) 0.035(2)
O1 0.058(3) 0.061(3) 0.081(3) 0.029(2) 0.021(2) 0.013(2)
O2S 0.056(3) 0.067(3) 0.136(4) 0.013(3) 0.021(3) -0.020(2)
O2 0.056(3) 0.078(3) 0.102(4) 0.048(3) 0.008(3) 0.005(2)
O3 0.0630(14) 0.0659(14) 0.0899(17) 0.0329(11) 0.0184(12) 0.0207(11)
O3S 0.058(3) 0.056(3) 0.094(3) 0.030(2) 0.001(2) 0.012(2)
O4S 0.091(3) 0.094(3) 0.127(4) 0.046(3) 0.036(3) 0.041(3)
O4 0.0630(14) 0.0659(14) 0.0899(17) 0.0329(11) 0.0184(12) 0.0207(11)
O5S 0.066(3) 0.100(3) 0.090(3) 0.030(3) 0.062(3) 0.029(2)
O5 0.071(4) 0.097(4) 0.159(5) 0.075(4) 0.027(3) 0.033(3)
O6S 0.098(4) 0.075(3) 0.150(4) -0.017(3) 0.049(3) 0.027(3)
O6 0.101(4) 0.116(4) 0.167(6) 0.073(4) 0.018(4) 0.003(3)
O11 0.0684(8) 0.0752(9) 0.0846(10) 0.0154(7) 0.0213(8) 0.0218(6)
O12 0.0684(8) 0.0752(9) 0.0846(10) 0.0154(7) 0.0213(8) 0.0218(6)
O13 0.0684(8) 0.0752(9) 0.0846(10) 0.0154(7) 0.0213(8) 0.0218(6)
O14 0.0684(8) 0.0752(9) 0.0846(10) 0.0154(7) 0.0213(8) 0.0218(6)
O15 0.140(4) 0.055(3) 0.092(4) 0.016(3) 0.035(3) 0.032(3)
O16 0.070(3) 0.136(4) 0.096(4) 0.025(3) 0.035(3) 0.036(3)
O21 0.082(3) 0.128(4) 0.097(4) 0.059(3) 0.012(3) 0.046(3)
O22 0.047(3) 0.067(3) 0.131(4) 0.035(3) 0.024(3) 0.011(2)
O23 0.106(4) 0.081(3) 0.112(4) 0.036(3) 0.047(3) 0.059(3)
O24 0.059(3) 0.060(3) 0.111(4) 0.014(3) 0.042(3) 0.019(2)
O25 0.237(7) 0.274(7) 0.143(5) 0.128(5) 0.121(5) 0.194(6)
O26 0.196(6) 0.139(5) 0.154(5) 0.067(4) 0.095(4) 0.109(4)
O31 0.0819(9) 0.0731(9) 0.1112(10) 0.0113(7) 0.0500(8) 0.0080(7)
O32 0.0819(9) 0.0731(9) 0.1112(10) 0.0113(7) 0.0500(8) 0.0080(7)
O33 0.0819(9) 0.0731(9) 0.1112(10) 0.0113(7) 0.0500(8) 0.0080(7)
O34 0.0819(9) 0.0731(9) 0.1112(10) 0.0113(7) 0.0500(8) 0.0080(7)
O35 0.0819(9) 0.0731(9) 0.1112(10) 0.0113(7) 0.0500(8) 0.0080(7)
O36 0.0819(9) 0.0731(9) 0.1112(10) 0.0113(7) 0.0500(8) 0.0080(7)
O41 0.0620(9) 0.0884(10) 0.2219(16) 0.0549(10) -0.0187(10) 0.0015(8)
O42 0.0620(9) 0.0884(10) 0.2219(16) 0.0549(10) -0.0187(10) 0.0015(8)
O43 0.0620(9) 0.0884(10) 0.2219(16) 0.0549(10) -0.0187(10) 0.0015(8)
O44 0.0620(9) 0.0884(10) 0.2219(16) 0.0549(10) -0.0187(10) 0.0015(8)
O45 0.0620(9) 0.0884(10) 0.2219(16) 0.0549(10) -0.0187(10) 0.0015(8)
O46 0.0620(9) 0.0884(10) 0.2219(16) 0.0549(10) -0.0187(10) 0.0015(8)
O51 0.0930(10) 0.0682(9) 0.1606(12) -0.0245(8) 0.0607(9) -0.0047(7)
O52 0.0930(10) 0.0682(9) 0.1606(12) -0.0245(8) 0.0607(9) -0.0047(7)
O53 0.0930(10) 0.0682(9) 0.1606(12) -0.0245(8) 0.0607(9) -0.0047(7)
O54 0.0930(10) 0.0682(9) 0.1606(12) -0.0245(8) 0.0607(9) -0.0047(7)
O55 0.0930(10) 0.0682(9) 0.1606(12) -0.0245(8) 0.0607(9) -0.0047(7)
O56 0.0930(10) 0.0682(9) 0.1606(12) -0.0245(8) 0.0607(9) -0.0047(7)
N1 0.086(5) 0.067(4) 0.098(5) 0.026(4) 0.030(4) 0.028(4)
N2 0.046(4) 0.062(4) 0.117(5) 0.045(3) 0.025(4) 0.010(3)
N3 0.086(4) 0.046(3) 0.105(5) 0.030(3) 0.041(4) 0.023(3)
N11 0.0684(8) 0.0752(9) 0.0846(10) 0.0154(7) 0.0213(8) 0.0218(6)
N12 0.0684(8) 0.0752(9) 0.0846(10) 0.0154(7) 0.0213(8) 0.0218(6)
N13 0.0684(8) 0.0752(9) 0.0846(10) 0.0154(7) 0.0213(8) 0.0218(6)
N21 0.1131(12) 0.1214(14) 0.1078(15) 0.0566(11) 0.0567(11) 0.0670(9)
N22 0.1131(12) 0.1214(14) 0.1078(15) 0.0566(11) 0.0567(11) 0.0670(9)
N23 0.1131(12) 0.1214(14) 0.1078(15) 0.0566(11) 0.0567(11) 0.0670(9)
N31 0.0819(9) 0.0731(9) 0.1112(10) 0.0113(7) 0.0500(8) 0.0080(7)
N32 0.0819(9) 0.0731(9) 0.1112(10) 0.0113(7) 0.0500(8) 0.0080(7)
N33 0.0819(9) 0.0731(9) 0.1112(10) 0.0113(7) 0.0500(8) 0.0080(7)
N41 0.0620(9) 0.0884(10) 0.2219(16) 0.0549(10) -0.0187(10) 0.0015(8)
N42 0.0620(9) 0.0884(10) 0.2219(16) 0.0549(10) -0.0187(10) 0.0015(8)
N43 0.0620(9) 0.0884(10) 0.2219(16) 0.0549(10) -0.0187(10) 0.0015(8)
N51 0.0930(10) 0.0682(9) 0.1606(12) -0.0245(8) 0.0607(9) -0.0047(7)
N52 0.0930(10) 0.0682(9) 0.1606(12) -0.0245(8) 0.0607(9) -0.0047(7)
N53 0.0930(10) 0.0682(9) 0.1606(12) -0.0245(8) 0.0607(9) -0.0047(7)
C1 0.062(2) 0.084(2) 0.132(3) 0.0485(17) 0.028(2) 0.0032(16)
C2 0.062(2) 0.084(2) 0.132(3) 0.0485(17) 0.028(2) 0.0032(16)
C3 0.062(2) 0.084(2) 0.132(3) 0.0485(17) 0.028(2) 0.0032(16)
C4 0.062(2) 0.084(2) 0.132(3) 0.0485(17) 0.028(2) 0.0032(16)
C5 0.062(2) 0.084(2) 0.132(3) 0.0485(17) 0.028(2) 0.0032(16)
C6 0.062(2) 0.084(2) 0.132(3) 0.0485(17) 0.028(2) 0.0032(16)
C7 0.062(2) 0.084(2) 0.132(3) 0.0485(17) 0.028(2) 0.0032(16)
C8 0.078(7) 0.070(6) 0.123(7) 0.038(5) 0.041(6) 0.038(5)
C9 0.104(7) 0.059(6) 0.113(7) 0.018(5) 0.059(6) 0.018(5)
C10 0.083(6) 0.069(5) 0.091(7) 0.032(5) 0.034(5) 0.015(5)
C11 0.074(5) 0.065(5) 0.113(7) 0.002(5) 0.032(5) -0.006(5)
C12 0.077(6) 0.085(6) 0.088(6) 0.026(5) 0.022(5) 0.030(5)
C13 0.081(6) 0.053(5) 0.098(7) 0.018(5) 0.035(5) -0.022(5)
C14 0.088(7) 0.094(7) 0.092(7) 0.039(5) 0.026(6) 0.022(6)
C15 0.0630(14) 0.0659(14) 0.0899(17) 0.0329(11) 0.0184(12) 0.0207(11)
C16 0.0630(14) 0.0659(14) 0.0899(17) 0.0329(11) 0.0184(12) 0.0207(11)
C17 0.0630(14) 0.0659(14) 0.0899(17) 0.0329(11) 0.0184(12) 0.0207(11)
C18 0.0630(14) 0.0659(14) 0.0899(17) 0.0329(11) 0.0184(12) 0.0207(11)
C19 0.0630(14) 0.0659(14) 0.0899(17) 0.0329(11) 0.0184(12) 0.0207(11)
C20 0.0630(14) 0.0659(14) 0.0899(17) 0.0329(11) 0.0184(12) 0.0207(11)
C21 0.0630(14) 0.0659(14) 0.0899(17) 0.0329(11) 0.0184(12) 0.0207(11)
C31 0.0684(8) 0.0752(9) 0.0846(10) 0.0154(7) 0.0213(8) 0.0218(6)
C32 0.0684(8) 0.0752(9) 0.0846(10) 0.0154(7) 0.0213(8) 0.0218(6)
C33 0.0684(8) 0.0752(9) 0.0846(10) 0.0154(7) 0.0213(8) 0.0218(6)
C34 0.0684(8) 0.0752(9) 0.0846(10) 0.0154(7) 0.0213(8) 0.0218(6)
C35 0.0684(8) 0.0752(9) 0.0846(10) 0.0154(7) 0.0213(8) 0.0218(6)
C36 0.0684(8) 0.0752(9) 0.0846(10) 0.0154(7) 0.0213(8) 0.0218(6)
C37 0.0684(8) 0.0752(9) 0.0846(10) 0.0154(7) 0.0213(8) 0.0218(6)
C38 0.0684(8) 0.0752(9) 0.0846(10) 0.0154(7) 0.0213(8) 0.0218(6)
C39 0.0684(8) 0.0752(9) 0.0846(10) 0.0154(7) 0.0213(8) 0.0218(6)
C40 0.0684(8) 0.0752(9) 0.0846(10) 0.0154(7) 0.0213(8) 0.0218(6)
C41 0.0684(8) 0.0752(9) 0.0846(10) 0.0154(7) 0.0213(8) 0.0218(6)
C42 0.0684(8) 0.0752(9) 0.0846(10) 0.0154(7) 0.0213(8) 0.0218(6)
C43 0.0684(8) 0.0752(9) 0.0846(10) 0.0154(7) 0.0213(8) 0.0218(6)
C44 0.0684(8) 0.0752(9) 0.0846(10) 0.0154(7) 0.0213(8) 0.0218(6)
C45 0.0684(8) 0.0752(9) 0.0846(10) 0.0154(7) 0.0213(8) 0.0218(6)
C46 0.0684(8) 0.0752(9) 0.0846(10) 0.0154(7) 0.0213(8) 0.0218(6)
C47 0.0684(8) 0.0752(9) 0.0846(10) 0.0154(7) 0.0213(8) 0.0218(6)
C48 0.0684(8) 0.0752(9) 0.0846(10) 0.0154(7) 0.0213(8) 0.0218(6)
C49 0.0684(8) 0.0752(9) 0.0846(10) 0.0154(7) 0.0213(8) 0.0218(6)
C50 0.0684(8) 0.0752(9) 0.0846(10) 0.0154(7) 0.0213(8) 0.0218(6)
C51 0.0684(8) 0.0752(9) 0.0846(10) 0.0154(7) 0.0213(8) 0.0218(6)
C61 0.1131(12) 0.1214(14) 0.1078(15) 0.0566(11) 0.0567(11) 0.0670(9)
C62 0.1131(12) 0.1214(14) 0.1078(15) 0.0566(11) 0.0567(11) 0.0670(9)
C63 0.1131(12) 0.1214(14) 0.1078(15) 0.0566(11) 0.0567(11) 0.0670(9)
C64 0.1131(12) 0.1214(14) 0.1078(15) 0.0566(11) 0.0567(11) 0.0670(9)
C65 0.1131(12) 0.1214(14) 0.1078(15) 0.0566(11) 0.0567(11) 0.0670(9)
C66 0.1131(12) 0.1214(14) 0.1078(15) 0.0566(11) 0.0567(11) 0.0670(9)
C67 0.1131(12) 0.1214(14) 0.1078(15) 0.0566(11) 0.0567(11) 0.0670(9)
C68 0.1131(12) 0.1214(14) 0.1078(15) 0.0566(11) 0.0567(11) 0.0670(9)
C69 0.1131(12) 0.1214(14) 0.1078(15) 0.0566(11) 0.0567(11) 0.0670(9)
C70 0.1131(12) 0.1214(14) 0.1078(15) 0.0566(11) 0.0567(11) 0.0670(9)
C71 0.1131(12) 0.1214(14) 0.1078(15) 0.0566(11) 0.0567(11) 0.0670(9)
C72 0.1131(12) 0.1214(14) 0.1078(15) 0.0566(11) 0.0567(11) 0.0670(9)
C73 0.1131(12) 0.1214(14) 0.1078(15) 0.0566(11) 0.0567(11) 0.0670(9)
C74 0.1131(12) 0.1214(14) 0.1078(15) 0.0566(11) 0.0567(11) 0.0670(9)
C75 0.1131(12) 0.1214(14) 0.1078(15) 0.0566(11) 0.0567(11) 0.0670(9)
C76 0.1131(12) 0.1214(14) 0.1078(15) 0.0566(11) 0.0567(11) 0.0670(9)
C77 0.1131(12) 0.1214(14) 0.1078(15) 0.0566(11) 0.0567(11) 0.0670(9)
C78 0.1131(12) 0.1214(14) 0.1078(15) 0.0566(11) 0.0567(11) 0.0670(9)
C79 0.1131(12) 0.1214(14) 0.1078(15) 0.0566(11) 0.0567(11) 0.0670(9)
C80 0.1131(12) 0.1214(14) 0.1078(15) 0.0566(11) 0.0567(11) 0.0670(9)
C81 0.1131(12) 0.1214(14) 0.1078(15) 0.0566(11) 0.0567(11) 0.0670(9)
C91 0.0819(9) 0.0731(9) 0.1112(10) 0.0113(7) 0.0500(8) 0.0080(7)
C92 0.0819(9) 0.0731(9) 0.1112(10) 0.0113(7) 0.0500(8) 0.0080(7)
C93 0.0819(9) 0.0731(9) 0.1112(10) 0.0113(7) 0.0500(8) 0.0080(7)
C94 0.0819(9) 0.0731(9) 0.1112(10) 0.0113(7) 0.0500(8) 0.0080(7)
C95 0.0819(9) 0.0731(9) 0.1112(10) 0.0113(7) 0.0500(8) 0.0080(7)
C96 0.0819(9) 0.0731(9) 0.1112(10) 0.0113(7) 0.0500(8) 0.0080(7)
C97 0.0819(9) 0.0731(9) 0.1112(10) 0.0113(7) 0.0500(8) 0.0080(7)
C98 0.0819(9) 0.0731(9) 0.1112(10) 0.0113(7) 0.0500(8) 0.0080(7)
C99 0.0819(9) 0.0731(9) 0.1112(10) 0.0113(7) 0.0500(8) 0.0080(7)
C100 0.0819(9) 0.0731(9) 0.1112(10) 0.0113(7) 0.0500(8) 0.0080(7)
C101 0.0819(9) 0.0731(9) 0.1112(10) 0.0113(7) 0.0500(8) 0.0080(7)
C102 0.0819(9) 0.0731(9) 0.1112(10) 0.0113(7) 0.0500(8) 0.0080(7)
C103 0.0819(9) 0.0731(9) 0.1112(10) 0.0113(7) 0.0500(8) 0.0080(7)
C104 0.0819(9) 0.0731(9) 0.1112(10) 0.0113(7) 0.0500(8) 0.0080(7)
C105 0.0819(9) 0.0731(9) 0.1112(10) 0.0113(7) 0.0500(8) 0.0080(7)
C106 0.0819(9) 0.0731(9) 0.1112(10) 0.0113(7) 0.0500(8) 0.0080(7)
C107 0.0819(9) 0.0731(9) 0.1112(10) 0.0113(7) 0.0500(8) 0.0080(7)
C108 0.0819(9) 0.0731(9) 0.1112(10) 0.0113(7) 0.0500(8) 0.0080(7)
C109 0.0819(9) 0.0731(9) 0.1112(10) 0.0113(7) 0.0500(8) 0.0080(7)
C110 0.0819(9) 0.0731(9) 0.1112(10) 0.0113(7) 0.0500(8) 0.0080(7)
C111 0.0819(9) 0.0731(9) 0.1112(10) 0.0113(7) 0.0500(8) 0.0080(7)
C121 0.0620(9) 0.0884(10) 0.2219(16) 0.0549(10) -0.0187(10) 0.0015(8)
C122 0.0620(9) 0.0884(10) 0.2219(16) 0.0549(10) -0.0187(10) 0.0015(8)
C123 0.0620(9) 0.0884(10) 0.2219(16) 0.0549(10) -0.0187(10) 0.0015(8)
C124 0.0620(9) 0.0884(10) 0.2219(16) 0.0549(10) -0.0187(10) 0.0015(8)
C125 0.0620(9) 0.0884(10) 0.2219(16) 0.0549(10) -0.0187(10) 0.0015(8)
C126 0.0620(9) 0.0884(10) 0.2219(16) 0.0549(10) -0.0187(10) 0.0015(8)
C127 0.0620(9) 0.0884(10) 0.2219(16) 0.0549(10) -0.0187(10) 0.0015(8)
C128 0.0620(9) 0.0884(10) 0.2219(16) 0.0549(10) -0.0187(10) 0.0015(8)
C129 0.0620(9) 0.0884(10) 0.2219(16) 0.0549(10) -0.0187(10) 0.0015(8)
C130 0.0620(9) 0.0884(10) 0.2219(16) 0.0549(10) -0.0187(10) 0.0015(8)
C131 0.0620(9) 0.0884(10) 0.2219(16) 0.0549(10) -0.0187(10) 0.0015(8)
C132 0.0620(9) 0.0884(10) 0.2219(16) 0.0549(10) -0.0187(10) 0.0015(8)
C133 0.0620(9) 0.0884(10) 0.2219(16) 0.0549(10) -0.0187(10) 0.0015(8)
C134 0.0620(9) 0.0884(10) 0.2219(16) 0.0549(10) -0.0187(10) 0.0015(8)
C135 0.0620(9) 0.0884(10) 0.2219(16) 0.0549(10) -0.0187(10) 0.0015(8)
C136 0.0620(9) 0.0884(10) 0.2219(16) 0.0549(10) -0.0187(10) 0.0015(8)
C137 0.0620(9) 0.0884(10) 0.2219(16) 0.0549(10) -0.0187(10) 0.0015(8)
C138 0.0620(9) 0.0884(10) 0.2219(16) 0.0549(10) -0.0187(10) 0.0015(8)
C139 0.0620(9) 0.0884(10) 0.2219(16) 0.0549(10) -0.0187(10) 0.0015(8)
C140 0.0620(9) 0.0884(10) 0.2219(16) 0.0549(10) -0.0187(10) 0.0015(8)
C141 0.0620(9) 0.0884(10) 0.2219(16) 0.0549(10) -0.0187(10) 0.0015(8)
C151 0.0930(10) 0.0682(9) 0.1606(12) -0.0245(8) 0.0607(9) -0.0047(7)
C152 0.0930(10) 0.0682(9) 0.1606(12) -0.0245(8) 0.0607(9) -0.0047(7)
C153 0.0930(10) 0.0682(9) 0.1606(12) -0.0245(8) 0.0607(9) -0.0047(7)
C154 0.0930(10) 0.0682(9) 0.1606(12) -0.0245(8) 0.0607(9) -0.0047(7)
C155 0.0930(10) 0.0682(9) 0.1606(12) -0.0245(8) 0.0607(9) -0.0047(7)
C156 0.0930(10) 0.0682(9) 0.1606(12) -0.0245(8) 0.0607(9) -0.0047(7)
C157 0.0930(10) 0.0682(9) 0.1606(12) -0.0245(8) 0.0607(9) -0.0047(7)
C158 0.0930(10) 0.0682(9) 0.1606(12) -0.0245(8) 0.0607(9) -0.0047(7)
C159 0.0930(10) 0.0682(9) 0.1606(12) -0.0245(8) 0.0607(9) -0.0047(7)
C160 0.0930(10) 0.0682(9) 0.1606(12) -0.0245(8) 0.0607(9) -0.0047(7)
C161 0.0930(10) 0.0682(9) 0.1606(12) -0.0245(8) 0.0607(9) -0.0047(7)
C162 0.0930(10) 0.0682(9) 0.1606(12) -0.0245(8) 0.0607(9) -0.0047(7)
C163 0.0930(10) 0.0682(9) 0.1606(12) -0.0245(8) 0.0607(9) -0.0047(7)
C164 0.0930(10) 0.0682(9) 0.1606(12) -0.0245(8) 0.0607(9) -0.0047(7)
C165 0.0930(10) 0.0682(9) 0.1606(12) -0.0245(8) 0.0607(9) -0.0047(7)
C166 0.0930(10) 0.0682(9) 0.1606(12) -0.0245(8) 0.0607(9) -0.0047(7)
C167 0.0930(10) 0.0682(9) 0.1606(12) -0.0245(8) 0.0607(9) -0.0047(7)
C168 0.0930(10) 0.0682(9) 0.1606(12) -0.0245(8) 0.0607(9) -0.0047(7)
C169 0.0930(10) 0.0682(9) 0.1606(12) -0.0245(8) 0.0607(9) -0.0047(7)
C170 0.0930(10) 0.0682(9) 0.1606(12) -0.0245(8) 0.0607(9) -0.0047(7)
C171 0.0930(10) 0.0682(9) 0.1606(12) -0.0245(8) 0.0607(9) -0.0047(7)

loop_
_atom_type_symbol
_atom_type_description
_atom_type_scat_dispersion_real
_atom_type_scat_dispersion_imag
_atom_type_scat_source
C C 0.0033 0.0016 'International Tables Vol C Tables 4.2.6.8 and 6.1.1.4'
H H 0.0000 0.0000 'International Tables Vol C Tables 4.2.6.8 and 6.1.1.4'
Cu Cu 0.3201 1.2651 'International Tables Vol C Tables 4.2.6.8 and 6.1.1.4'
N N 0.0061 0.0033 'International Tables Vol C Tables 4.2.6.8 and 6.1.1.4'
O O 0.0106 0.0060 'International Tables Vol C Tables 4.2.6.8 and 6.1.1.4'

loop_
_geom_angle_atom_site_label_1
_geom_angle_atom_site_label_2
_geom_angle_atom_site_label_3
_geom_angle
_geom_angle_site_symmetry_1
_geom_angle_site_symmetry_3
O41 Cu1 O53 88.9(2) . 2_655
O41 Cu1 O33 89.5(2) . .
O53 Cu1 O33 169.71(17) 2_655 .
O41 Cu1 O1 168.41(17) . .
O53 Cu1 O1 88.89(18) 2_655 .
O33 Cu1 O1 90.72(16) . .
O41 Cu1 O1S 99.20(16) . .
O53 Cu1 O1S 98.37(16) 2_655 .
O33 Cu1 O1S 91.92(15) . .
O1 Cu1 O1S 92.38(13) . .
O41 Cu1 Cu2 85.35(13) . .
O53 Cu1 Cu2 86.07(13) 2_655 .
O33 Cu1 Cu2 83.68(12) . .
O1 Cu1 Cu2 83.14(10) . .
O1S Cu1 Cu2 173.66(10) . .
O2 Cu2 O34 89.70(18) . .
O2 Cu2 O54 89.91(19) . 2_655
O34 Cu2 O54 167.96(17) . 2_655
O2 Cu2 O42 167.44(17) . .
O34 Cu2 O42 90.0(2) . .
O54 Cu2 O42 87.8(2) 2_655 .
O2 Cu2 O2S 96.19(15) . .
O34 Cu2 O2S 96.21(16) . .
O54 Cu2 O2S 95.80(17) 2_655 .
O42 Cu2 O2S 96.33(16) . .
O2 Cu2 Cu1 85.47(11) . .
O34 Cu2 Cu1 85.33(11) . .
O54 Cu2 Cu1 82.65(12) 2_655 .
O42 Cu2 Cu1 81.99(12) . .
O2S Cu2 Cu1 177.74(11) . .
O43 Cu3 O21 90.7(2) 2_655 .
O43 Cu3 O11 88.5(2) 2_655 .
O21 Cu3 O11 171.34(17) . .
O43 Cu3 O3 168.41(17) 2_655 .
O21 Cu3 O3 87.69(17) . .
O11 Cu3 O3 91.37(16) . .
O43 Cu3 O3S 99.28(16) 2_655 .
O21 Cu3 O3S 93.62(16) . .
O11 Cu3 O3S 95.01(16) . .
O3 Cu3 O3S 92.27(14) . .
O43 Cu3 Cu4 83.70(14) 2_655 .
O21 Cu3 Cu4 84.69(12) . .
O11 Cu3 Cu4 86.66(12) . .
O3 Cu3 Cu4 84.72(11) . .
O3S Cu3 Cu4 176.60(10) . .
O22 Cu4 O44 87.7(2) . 2_655
O22 Cu4 O4 89.37(16) . .
O44 Cu4 O4 167.91(17) 2_655 .
O22 Cu4 O12 166.97(17) . .
O44 Cu4 O12 89.1(2) 2_655 .
O4 Cu4 O12 91.21(16) . .
O22 Cu4 O4S 95.24(17) . .
O44 Cu4 O4S 96.76(17) 2_655 .
O4 Cu4 O4S 95.18(15) . .
O12 Cu4 O4S 97.66(16) . .
O22 Cu4 Cu3 83.83(12) . .
O44 Cu4 Cu3 83.78(13) 2_655 .
O4 Cu4 Cu3 84.26(11) . .
O12 Cu4 Cu3 83.28(11) . .
O4S Cu4 Cu3 178.92(13) . .
O23 Cu5 O13 172.52(19) . 2_655
O23 Cu5 O51 90.57(19) . .
O13 Cu5 O51 87.87(18) 2_655 .
O23 Cu5 O31 87.96(17) . .
O13 Cu5 O31 91.80(16) 2_655 .
O51 Cu5 O31 166.08(18) . .
O23 Cu5 O5S 91.66(16) . .
O13 Cu5 O5S 95.82(16) 2_655 .
O51 Cu5 O5S 102.02(16) . .
O31 Cu5 O5S 91.86(16) . .
O23 Cu5 Cu6 85.56(13) . .
O13 Cu5 Cu6 86.98(13) 2_655 .
O51 Cu5 Cu6 81.59(13) . .
O31 Cu5 Cu6 84.50(12) . .
O5S Cu5 Cu6 175.49(11) . .
O24 Cu6 O52 87.88(17) . .
O24 Cu6 O32 90.23(16) . .
O52 Cu6 O32 168.63(19) . .
O24 Cu6 O14 165.02(17) . 2_655
O52 Cu6 O14 88.48(17) . 2_655
O32 Cu6 O14 90.47(16) . 2_655
O24 Cu6 O6S 96.74(16) . .
O52 Cu6 O6S 96.63(17) . .
O32 Cu6 O6S 94.73(16) . .
O14 Cu6 O6S 98.11(16) 2_655 .
O24 Cu6 Cu5 83.86(12) . .
O52 Cu6 Cu5 84.18(14) . .
O32 Cu6 Cu5 84.46(13) . .
O14 Cu6 Cu5 81.31(12) 2_655 .
O6S Cu6 Cu5 179.00(12) . .
C1 O1 Cu1 121.8(3) . .
C1 O2 Cu2 120.8(3) . .
C21 O3 Cu3 119.3(4) . .
C21 O4 Cu4 119.3(4) . .
C31 O11 Cu3 121.8(4) . .
C31 O12 Cu4 121.5(4) . .
C51 O13 Cu5 122.5(5) . 2_655
C51 O14 Cu6 123.6(4) . 2_655
C61 O21 Cu3 122.3(5) . .
C61 O22 Cu4 120.4(4) . .
C81 O23 Cu5 123.1(6) . .
C81 O24 Cu6 119.0(4) . .
C91 O31 Cu5 120.5(5) . .
C91 O32 Cu6 120.5(4) . .
C111 O33 Cu1 122.3(3) . .
C111 O34 Cu2 120.3(4) . .
C121 O41 Cu1 124.5(5) . .
C121 O42 Cu2 122.0(4) . .
C141 O43 Cu3 123.6(5) . 2_655
C141 O44 Cu4 118.6(4) . 2_655
C151 O51 Cu5 126.6(5) . .
C151 O52 Cu6 121.2(5) . .
C171 O53 Cu1 122.3(5) . 2_655
C171 O54 Cu2 120.2(4) . 2_655
C9 N1 C13 113.6(5) . .
C8 N2 C5 129.5(5) . .
C8 N2 H2A 115.2 . .
C5 N2 H2A 115.2 . .
C14 N3 C15 129.8(5) . .
C14 N3 H3B 115.1 . .
C15 N3 H3B 115.1 . .
C43 N11 C39 118.3(5) . .
C38 N12 C35 130.1(5) . .
C38 N12 H12F 115.0 . .
C35 N12 H12F 115.0 . .
C44 N13 C45 124.3(5) . .
C44 N13 H13G 117.8 . .
C45 N13 H13G 117.8 . .
C73 N21 C69 115.7(5) . .
C74 N22 C75 125.7(5) . .
C74 N22 H22A 117.2 . .
C75 N22 H22A 117.2 . .
C68 N23 C65 131.9(5) . .
C68 N23 H23A 114.1 . .
C65 N23 H23A 114.1 . .
C103 N31 C99 111.0(5) . .
C104 N32 C105 127.6(5) . .
C104 N32 H32A 116.2 . .
C105 N32 H32A 116.2 . .
C98 N33 C95 129.5(5) . .
C98 N33 H33B 115.2 . .
C95 N33 H33B 115.2 . .
C133 N41 C129 116.8(5) . .
C134 N42 C135 125.9(5) . .
C134 N42 H42B 117.0 . .
C135 N42 H42B 117.0 . .
C128 N43 C125 126.1(5) . .
C128 N43 H43A 116.9 . .
C125 N43 H43A 116.9 . .
C163 N51 C159 111.8(5) . .
C164 N52 C165 127.7(5) . .
C164 N52 H52A 116.1 . .
C165 N52 H52A 116.1 . .
C158 N53 C155 123.3(5) . .
C158 N53 H53A 118.4 . .
C155 N53 H53A 118.4 . .
O2 C1 O1 128.2(5) . .
O2 C1 C2 117.7(5) . .
O1 C1 C2 114.1(5) . .
C3 C2 C7 120.0 . .
C3 C2 C1 121.7(4) . .
C7 C2 C1 118.2(4) . .
C4 C3 C2 120.0 . .
C4 C3 H3A 120.0 . .
C2 C3 H3A 120.0 . .
C3 C4 C5 120.0 . .
C3 C4 H4A 120.0 . .
C5 C4 H4A 120.0 . .
C6 C5 C4 120.0 . .
C6 C5 N2 119.4(3) . .
C4 C5 N2 120.6(3) . .
C5 C6 C7 120.0 . .
C5 C6 H6A 120.0 . .
C7 C6 H6A 120.0 . .
C6 C7 C2 120.0 . .
C6 C7 H7A 120.0 . .
C2 C7 H7A 120.0 . .
O5 C8 N2 125.0(6) . .
O5 C8 C9 120.3(5) . .
N2 C8 C9 114.6(6) . .
N1 C9 C10 127.4(6) . .
N1 C9 C8 115.6(6) . .
C10 C9 C8 117.0(5) . .
C9 C10 C11 115.5(6) . .
C9 C10 H10A 122.2 . .
C11 C10 H10A 122.2 . .
C12 C11 C10 120.8(6) . .
C12 C11 H11A 119.6 . .
C10 C11 H11A 119.6 . .
C11 C12 C13 117.2(6) . .
C11 C12 H12A 121.4 . .
C13 C12 H12A 121.4 . .
N1 C13 C12 125.5(5) . .
N1 C13 C14 116.4(6) . .
C12 C13 C14 117.9(5) . .
O6 C14 N3 122.7(6) . .
O6 C14 C13 119.8(5) . .
N3 C14 C13 117.4(5) . .
C16 C15 C20 120.0 . .
C16 C15 N3 123.3(3) . .
C20 C15 N3 116.6(3) . .
C15 C16 C17 120.0 . .
C15 C16 H16A 120.0 . .
C17 C16 H16A 120.0 . .
C18 C17 C16 120.0 . .
C18 C17 H17A 120.0 . .
C16 C17 H17A 120.0 . .
C17 C18 C19 120.0 . .
C17 C18 C21 119.1(4) . .
C19 C18 C21 120.9(4) . .
C20 C19 C18 120.0 . .
C20 C19 H19A 120.0 . .
C18 C19 H19A 120.0 . .
C19 C20 C15 120.0 . .
C19 C20 H20A 120.0 . .
C15 C20 H20A 120.0 . .
O3 C21 O4 132.0(6) . .
O3 C21 C18 115.7(5) . .
O4 C21 C18 112.0(5) . .
O11 C31 O12 126.5(6) . .
O11 C31 C32 121.5(6) . .
O12 C31 C32 112.1(6) . .
C33 C32 C37 120.0 . .
C33 C32 C31 117.1(4) . .
C37 C32 C31 122.9(4) . .
C34 C33 C32 120.0 . .
C34 C33 H33A 120.0 . .
C32 C33 H33A 120.0 . .
C33 C34 C35 120.0 . .
C33 C34 H34A 120.0 . .
C35 C34 H34A 120.0 . .
C36 C35 C34 120.0 . .
C36 C35 N12 115.4(4) . .
C34 C35 N12 124.5(4) . .
C37 C36 C35 120.0 . .
C37 C36 H36A 120.0 . .
C35 C36 H36A 120.0 . .
C36 C37 C32 120.0 . .
C36 C37 H37A 120.0 . .
C32 C37 H37A 120.0 . .
O15 C38 N12 121.6(6) . .
O15 C38 C39 122.1(5) . .
N12 C38 C39 116.3(5) . .
N11 C39 C40 121.0(5) . .
N11 C39 C38 118.2(5) . .
C40 C39 C38 120.9(5) . .
C41 C40 C39 122.4(6) . .
C41 C40 H40A 118.8 . .
C39 C40 H40A 118.8 . .
C42 C41 C40 114.7(6) . .
C42 C41 H41A 122.6 . .
C40 C41 H41A 122.6 . .
C41 C42 C43 121.8(6) . .
C41 C42 H42A 119.1 . .
C43 C42 H42A 119.1 . .
N11 C43 C42 121.5(5) . .
N11 C43 C44 121.0(5) . .
C42 C43 C44 117.5(5) . .
O16 C44 N13 126.8(6) . .
O16 C44 C43 121.4(5) . .
N13 C44 C43 111.8(5) . .
C46 C45 C50 120.0 . .
C46 C45 N13 126.2(4) . .
C50 C45 N13 113.8(4) . .
C47 C46 C45 120.0 . .
C47 C46 H46A 120.0 . .
C45 C46 H46A 120.0 . .
C46 C47 C48 120.0 . .
C46 C47 H47A 120.0 . .
C48 C47 H47A 120.0 . .
C47 C48 C49 120.0 . .
C47 C48 C51 117.3(4) . .
C49 C48 C51 122.7(4) . .
C50 C49 C48 120.0 . .
C50 C49 H49A 120.0 . .
C48 C49 H49A 120.0 . .
C49 C50 C45 120.0 . .
C49 C50 H50A 120.0 . .
C45 C50 H50A 120.0 . .
O13 C51 O14 124.2(6) . .
O13 C51 C48 121.4(6) . .
O14 C51 C48 114.1(6) . .
O21 C61 O22 128.0(8) . .
O21 C61 C62 121.4(8) . .
O22 C61 C62 110.5(7) . .
C63 C62 C67 120.0 . .
C63 C62 C61 124.6(5) . .
C67 C62 C61 115.4(5) . .
C64 C63 C62 120.0 . .
C64 C63 H63A 120.0 . .
C62 C63 H63A 120.0 . .
C63 C64 C65 120.0 . .
C63 C64 H64A 120.0 . .
C65 C64 H64A 120.0 . .
C66 C65 C64 120.0 . .
C66 C65 N23 121.2(4) . .
C64 C65 N23 118.8(4) . .
C65 C66 C67 120.0 . .
C65 C66 H66A 120.0 . .
C67 C66 H66A 120.0 . .
C66 C67 C62 120.0 . .
C66 C67 H67A 120.0 . .
C62 C67 H67A 120.0 . .
O26 C68 N23 120.2(6) . .
O26 C68 C69 119.2(5) . .
N23 C68 C69 120.7(5) . .
N21 C69 C70 127.5(6) . .
N21 C69 C68 114.7(5) . .
C70 C69 C68 117.2(5) . .
C69 C70 C71 114.6(5) . .
C69 C70 H70A 122.7 . .
C71 C70 H70A 122.7 . .
C70 C71 C72 119.6(5) . .
C70 C71 H71A 120.2 . .
C72 C71 H71A 120.2 . .
C73 C72 C71 120.8(5) . .
C73 C72 H72A 119.6 . .
C71 C72 H72A 119.6 . .
N21 C73 C72 121.3(5) . .
N21 C73 C74 119.5(5) . .
C72 C73 C74 119.0(5) . .
O25 C74 N22 125.1(6) . .
O25 C74 C73 122.6(5) . .
N22 C74 C73 112.3(5) . .
C76 C75 C80 120.0 . .
C76 C75 N22 116.5(4) . .
C80 C75 N22 123.5(4) . .
C77 C76 C75 120.0 . .
C77 C76 H76A 120.0 . .
C75 C76 H76A 120.0 . .
C78 C77 C76 120.0 . .
C78 C77 H77A 120.0 . .
C76 C77 H77A 120.0 . .
C79 C78 C77 120.0 . .
C79 C78 C81 116.0(5) . .
C77 C78 C81 123.2(5) . .
C78 C79 C80 120.0 . .
C78 C79 H79A 120.0 . .
C80 C79 H79A 120.0 . .
C79 C80 C75 120.0 . .
C79 C80 H80A 120.0 . .
C75 C80 H80A 120.0 . .
O23 C81 O24 127.6(7) . .
O23 C81 C78 121.2(8) . .
O24 C81 C78 111.1(7) . .
O31 C91 O32 129.7(6) . .
O31 C91 C92 116.9(6) . .
O32 C91 C92 113.1(6) . .
C93 C92 C97 120.0 . .
C93 C92 C91 121.8(4) . .
C97 C92 C91 118.1(4) . .
C92 C93 C94 120.0 . .
C92 C93 H93A 120.0 . .
C94 C93 H93A 120.0 . .
C95 C94 C93 120.0 . .
C95 C94 H94A 120.0 . .
C93 C94 H94A 120.0 . .
C96 C95 C94 120.0 . .
C96 C95 N33 124.7(4) . .
C94 C95 N33 115.2(4) . .
C95 C96 C97 120.0 . .
C95 C96 H96A 120.0 . .
C97 C96 H96A 120.0 . .
C96 C97 C92 120.0 . .
C96 C97 H97A 120.0 . .
C92 C97 H97A 120.0 . .
O36 C98 N33 124.4(5) . .
O36 C98 C99 116.9(5) . .
N33 C98 C99 118.5(5) . .
N31 C99 C100 127.4(5) . .
N31 C99 C98 113.0(5) . .
C100 C99 C98 119.5(4) . .
C99 C100 C101 116.3(5) . .
C99 C100 H10B 121.9 . .
C101 C100 H10B 121.9 . .
C102 C101 C100 121.1(6) . .
C102 C101 H10C 119.4 . .
C100 C101 H10C 119.4 . .
C101 C102 C103 114.3(6) . .
C101 C102 H10D 122.9 . .
C103 C102 H10D 122.9 . .
N31 C103 C102 129.5(5) . .
N31 C103 C104 111.4(5) . .
C102 C103 C104 119.1(5) . .
O35 C104 N32 125.4(5) . .
O35 C104 C103 116.6(5) . .
N32 C104 C103 117.9(5) . .
N32 C105 C106 114.2(4) . .
N32 C105 C110 125.8(4) . .
C106 C105 C110 120.0 . .
C107 C106 C105 120.0 . .
C107 C106 H10E 120.0 . .
C105 C106 H10E 120.0 . .
C108 C107 C106 120.0 . .
C108 C107 H10F 120.0 . .
C106 C107 H10F 120.0 . .
C107 C108 C109 120.0 . .
C107 C108 C111 119.9(4) . .
C109 C108 C111 120.1(4) . .
C110 C109 C108 120.0 . .
C110 C109 H10G 120.0 . .
C108 C109 H10G 120.0 . .
C109 C110 C105 120.0 . .
C109 C110 H11B 120.0 . .
C105 C110 H11B 120.0 . .
O34 C111 O33 127.9(5) . .
O34 C111 C108 115.8(5) . .
O33 C111 C108 116.2(5) . .
O41 C121 O42 125.7(7) . .
O41 C121 C122 123.6(7) . .
O42 C121 C122 110.0(6) . .
C123 C122 C127 120.0 . .
C123 C122 C121 115.0(4) . .
C127 C122 C121 125.0(4) . .
C124 C123 C122 120.0 . .
C124 C123 H12B 120.0 . .
C122 C123 H12B 120.0 . .
C125 C124 C123 120.0 . .
C125 C124 H12C 120.0 . .
C123 C124 H12C 120.0 . .
C124 C125 C126 120.0 . .
C124 C125 N43 123.6(4) . .
C126 C125 N43 116.4(4) . .
C125 C126 C127 120.0 . .
C125 C126 H12D 120.0 . .
C127 C126 H12D 120.0 . .
C126 C127 C122 120.0 . .
C126 C127 H12E 120.0 . .
C122 C127 H12E 120.0 . .
O46 C128 N43 123.3(5) . .
O46 C128 C129 122.2(5) . .
N43 C128 C129 114.3(5) . .
N41 C129 C130 123.8(6) . .
N41 C129 C128 118.4(5) . .
C130 C129 C128 117.4(5) . .
C129 C130 C131 118.8(6) . .
C129 C130 H13A 120.6 . .
C131 C130 H13A 120.6 . .
C132 C131 C130 117.9(6) . .
C132 C131 H13B 121.1 . .
C130 C131 H13B 121.1 . .
C131 C132 C133 119.8(6) . .
C131 C132 H13C 120.1 . .
C133 C132 H13C 120.1 . .
N41 C133 C132 122.6(5) . .
N41 C133 C134 115.3(5) . .
C132 C133 C134 121.0(5) . .
O45 C134 N42 118.4(5) . .
O45 C134 C133 123.1(5) . .
N42 C134 C133 118.2(5) . .
C136 C135 C140 120.0 . .
C136 C135 N42 122.8(4) . .
C140 C135 N42 116.5(4) . .
C137 C136 C135 120.0 . .
C137 C136 H13D 120.0 . .
C135 C136 H13D 120.0 . .
C138 C137 C136 120.0 . .
C138 C137 H13E 120.0 . .
C136 C137 H13E 120.0 . .
C139 C138 C137 120.0 . .
C139 C138 C141 122.3(4) . .
C137 C138 C141 117.4(4) . .
C138 C139 C140 120.0 . .
C138 C139 H13F 120.0 . .
C140 C139 H13F 120.0 . .
C139 C140 C135 120.0 . .
C139 C140 H14A 120.0 . .
C135 C140 H14A 120.0 . .
O43 C141 O44 130.0(7) . .
O43 C141 C138 119.0(7) . .
O44 C141 C138 111.0(6) . .
O51 C151 O52 126.0(7) . .
O51 C151 C152 117.7(7) . .
O52 C151 C152 116.3(7) . .
C153 C152 C157 120.0 . .
C153 C152 C151 118.9(5) . .
C157 C152 C151 121.1(5) . .
C154 C153 C152 120.0 . .
C154 C153 H15A 120.0 . .
C152 C153 H15A 120.0 . .
C155 C154 C153 120.0 . .
C155 C154 H15B 120.0 . .
C153 C154 H15B 120.0 . .
C154 C155 C156 120.0 . .
C154 C155 N53 125.9(4) . .
C156 C155 N53 114.1(4) . .
C157 C156 C155 120.0 . .
C157 C156 H15C 120.0 . .
C155 C156 H15C 120.0 . .
C156 C157 C152 120.0 . .
C156 C157 H15D 120.0 . .
C152 C157 H15D 120.0 . .
O56 C158 N53 121.9(5) . .
O56 C158 C159 120.1(5) . .
N53 C158 C159 116.6(5) . .
N51 C159 C160 128.8(5) . .
N51 C159 C158 116.2(5) . .
C160 C159 C158 114.9(5) . .
C161 C160 C159 114.8(5) . .
C161 C160 H16B 122.6 . .
C159 C160 H16B 122.6 . .
C160 C161 C162 121.0(5) . .
C160 C161 H16C 119.5 . .
C162 C161 H16C 119.5 . .
C163 C162 C161 116.5(5) . .
C163 C162 H16D 121.7 . .
C161 C162 H16D 121.7 . .
N51 C163 C162 127.0(6) . .
N51 C163 C164 114.1(5) . .
C162 C163 C164 118.9(5) . .
O55 C164 N52 123.7(6) . .
O55 C164 C163 118.1(5) . .
N52 C164 C163 117.2(5) . .
C166 C165 C170 120.0 . .
C166 C165 N52 117.3(4) . .
C170 C165 N52 122.6(4) . .
C165 C166 C167 120.0 . .
C165 C166 H16E 120.0 . .
C167 C166 H16E 120.0 . .
C168 C167 C166 120.0 . .
C168 C167 H16F 120.0 . .
C166 C167 H16F 120.0 . .
C167 C168 C169 120.0 . .
C167 C168 C171 125.3(4) . .
C169 C168 C171 114.6(4) . .
C170 C169 C168 120.0 . .
C170 C169 H16G 120.0 . .
C168 C169 H16G 120.0 . .
C169 C170 C165 120.0 . .
C169 C170 H17B 120.0 . .
C165 C170 H17B 120.0 . .
O53 C171 O54 128.5(7) . .
O53 C171 C168 122.9(7) . .
O54 C171 C168 108.4(5) . .

loop_
_geom_bond_atom_site_label_1
_geom_bond_atom_site_label_2
_geom_bond_distance
_geom_bond_site_symmetry_2
Cu1 O41 1.950(4) .
Cu1 O53 1.953(4) 2_655
Cu1 O33 1.967(4) .
Cu1 O1 1.993(3) .
Cu1 O1S 2.264(4) .
Cu1 Cu2 2.6434(10) .
Cu2 O2 1.960(4) .
Cu2 O34 1.985(4) .
Cu2 O54 2.003(4) 2_655
Cu2 O42 2.034(4) .
Cu2 O2S 2.213(3) .
Cu3 O43 1.926(4) 2_655
Cu3 O21 1.929(5) .
Cu3 O11 1.957(4) .
Cu3 O3 1.968(4) .
Cu3 O3S 2.140(3) .
Cu3 Cu4 2.6301(11) .
Cu4 O22 1.959(5) .
Cu4 O44 1.961(4) 2_655
Cu4 O4 1.974(4) .
Cu4 O12 1.997(4) .
Cu4 O4S 2.168(4) .
Cu5 O23 1.943(4) .
Cu5 O13 1.954(4) 2_655
Cu5 O51 1.970(4) .
Cu5 O31 1.994(4) .
Cu5 O5S 2.176(4) .
Cu5 Cu6 2.6273(12) .
Cu6 O24 1.976(4) .
Cu6 O52 1.982(4) .
Cu6 O32 1.987(4) .
Cu6 O14 1.998(4) 2_655
Cu6 O6S 2.221(4) .
O1 C1 1.257(6) .
O2 C1 1.247(6) .
O3 C21 1.232(6) .
O4 C21 1.237(6) .
O5 C8 1.212(6) .
O6 C14 1.255(6) .
O11 C31 1.235(6) .
O12 C31 1.324(6) .
O13 C51 1.201(6) .
O13 Cu5 1.953(4) 2_655
O14 C51 1.320(7) .
O14 Cu6 1.998(4) 2_655
O15 C38 1.222(6) .
O16 C44 1.218(6) .
O21 C61 1.215(7) .
O22 C61 1.287(8) .
O23 C81 1.161(8) .
O24 C81 1.374(8) .
O25 C74 1.221(5) .
O26 C68 1.232(5) .
O31 C91 1.237(7) .
O32 C91 1.248(7) .
O33 C111 1.279(6) .
O34 C111 1.243(6) .
O35 C104 1.285(6) .
O36 C98 1.296(6) .
O41 C121 1.189(7) .
O42 C121 1.288(7) .
O43 C141 1.146(7) .
O43 Cu3 1.926(4) 2_655
O44 C141 1.289(7) .
O44 Cu4 1.961(4) 2_655
O45 C134 1.296(6) .
O46 C128 1.240(6) .
O51 C151 1.167(7) .
O52 C151 1.237(7) .
O53 C171 1.167(6) .
O53 Cu1 1.953(4) 2_655
O54 C171 1.334(7) .
O54 Cu2 2.003(4) 2_655
O55 C164 1.263(5) .
O56 C158 1.261(5) .
N1 C9 1.3408(10) .
N1 C13 1.3410(10) .
N2 C8 1.341(4) .
N2 C5 1.424(4) .
N2 H2A 0.8800 .
N3 C14 1.348(4) .
N3 C15 1.413(4) .
N3 H3B 0.8800 .
N11 C43 1.3387(10) .
N11 C39 1.3387(10) .
N12 C38 1.355(4) .
N12 C35 1.422(4) .
N12 H12F 0.8800 .
N13 C44 1.359(4) .
N13 C45 1.410(3) .
N13 H13G 0.8800 .
N21 C73 1.3398(10) .
N21 C69 1.3399(10) .
N22 C74 1.360(4) .
N22 C75 1.423(4) .
N22 H22A 0.8800 .
N23 C68 1.351(4) .
N23 C65 1.437(4) .
N23 H23A 0.8800 .
N31 C103 1.3394(10) .
N31 C99 1.3404(10) .
N32 C104 1.340(4) .
N32 C105 1.387(4) .
N32 H32A 0.8800 .
N33 C98 1.332(4) .
N33 C95 1.426(3) .
N33 H33B 0.8800 .
N41 C133 1.3406(10) .
N41 C129 1.3408(10) .
N42 C134 1.338(4) .
N42 C135 1.409(4) .
N42 H42B 0.8800 .
N43 C128 1.347(4) .
N43 C125 1.414(4) .
N43 H43A 0.8800 .
N51 C163 1.3398(10) .
N51 C159 1.3405(10) .
N52 C164 1.327(4) .
N52 C165 1.399(4) .
N52 H52A 0.8800 .
N53 C158 1.358(4) .
N53 C155 1.434(4) .
N53 H53A 0.8800 .
C1 C2 1.498(4) .
C2 C3 1.3900 .
C2 C7 1.3900 .
C3 C4 1.3900 .
C3 H3A 0.9500 .
C4 C5 1.3900 .
C4 H4A 0.9500 .
C5 C6 1.3900 .
C6 C7 1.3900 .
C6 H6A 0.9500 .
C7 H7A 0.9500 .
C8 C9 1.511(4) .
C9 C10 1.3800(10) .
C10 C11 1.3801(10) .
C10 H10A 0.9500 .
C11 C12 1.3801(10) .
C11 H11A 0.9500 .
C12 C13 1.3806(10) .
C12 H12A 0.9500 .
C13 C14 1.519(4) .
C15 C16 1.3900 .
C15 C20 1.3900 .
C16 C17 1.3900 .
C16 H16A 0.9500 .
C17 C18 1.3900 .
C17 H17A 0.9500 .
C18 C19 1.3900 .
C18 C21 1.553(6) .
C19 C20 1.3900 .
C19 H19A 0.9500 .
C20 H20A 0.9500 .
C31 C32 1.468(7) .
C32 C33 1.3900 .
C32 C37 1.3900 .
C33 C34 1.3900 .
C33 H33A 0.9500 .
C34 C35 1.3900 .
C34 H34A 0.9500 .
C35 C36 1.3900 .
C36 C37 1.3900 .
C36 H36A 0.9500 .
C37 H37A 0.9500 .
C38 C39 1.499(4) .
C39 C40 1.3795(10) .
C40 C41 1.3792(10) .
C40 H40A 0.9500 .
C41 C42 1.3783(10) .
C41 H41A 0.9500 .
C42 C43 1.3796(10) .
C42 H42A 0.9500 .
C43 C44 1.497(4) .
C45 C46 1.3900 .
C45 C50 1.3900 .
C46 C47 1.3900 .
C46 H46A 0.9500 .
C47 C48 1.3900 .
C47 H47A 0.9500 .
C48 C49 1.3900 .
C48 C51 1.486(6) .
C49 C50 1.3900 .
C49 H49A 0.9500 .
C50 H50A 0.9500 .
C61 C62 1.473(8) .
C62 C63 1.3900 .
C62 C67 1.3900 .
C63 C64 1.3900 .
C63 H63A 0.9500 .
C64 C65 1.3900 .
C64 H64A 0.9500 .
C65 C66 1.3900 .
C66 C67 1.3900 .
C66 H66A 0.9500 .
C67 H67A 0.9500 .
C68 C69 1.493(4) .
C69 C70 1.3792(10) .
C70 C71 1.3798(10) .
C70 H70A 0.9500 .
C71 C72 1.3804(10) .
C71 H71A 0.9500 .
C72 C73 1.3793(10) .
C72 H72A 0.9500 .
C73 C74 1.509(4) .
C75 C76 1.3900 .
C75 C80 1.3900 .
C76 C77 1.3900 .
C76 H76A 0.9500 .
C77 C78 1.3900 .
C77 H77A 0.9500 .
C78 C79 1.3900 .
C78 C81 1.492(7) .
C79 C80 1.3900 .
C79 H79A 0.9500 .
C80 H80A 0.9500 .
C91 C92 1.490(6) .
C92 C93 1.3900 .
C92 C97 1.3900 .
C93 C94 1.3900 .
C93 H93A 0.9500 .
C94 C95 1.3900 .
C94 H94A 0.9500 .
C95 C96 1.3900 .
C96 C97 1.3900 .
C96 H96A 0.9500 .
C97 H97A 0.9500 .
C98 C99 1.511(4) .
C99 C100 1.3800(10) .
C100 C101 1.3804(10) .
C100 H10B 0.9500 .
C101 C102 1.3791(10) .
C101 H10C 0.9500 .
C102 C103 1.3797(10) .
C102 H10D 0.9500 .
C103 C104 1.496(4) .
C105 C106 1.3900 .
C105 C110 1.3900 .
C106 C107 1.3900 .
C106 H10E 0.9500 .
C107 C108 1.3900 .
C107 H10F 0.9500 .
C108 C109 1.3900 .
C108 C111 1.522(4) .
C109 C110 1.3900 .
C109 H10G 0.9500 .
C110 H11B 0.9500 .
C121 C122 1.464(7) .
C122 C123 1.3900 .
C122 C127 1.3900 .
C123 C124 1.3900 .
C123 H12B 0.9500 .
C124 C125 1.3900 .
C124 H12C 0.9500 .
C125 C126 1.3900 .
C126 C127 1.3900 .
C126 H12D 0.9500 .
C127 H12E 0.9500 .
C128 C129 1.508(4) .
C129 C130 1.3801(10) .
C130 C131 1.3802(10) .
C130 H13A 0.9500 .
C131 C132 1.3800(10) .
C131 H13B 0.9500 .
C132 C133 1.3800(10) .
C132 H13C 0.9500 .
C133 C134 1.503(4) .
C135 C136 1.3900 .
C135 C140 1.3900 .
C136 C137 1.3900 .
C136 H13D 0.9500 .
C137 C138 1.3900 .
C137 H13E 0.9500 .
C138 C139 1.3900 .
C138 C141 1.536(7) .
C139 C140 1.3900 .
C139 H13F 0.9500 .
C140 H14A 0.9500 .
C151 C152 1.472(7) .
C152 C153 1.3900 .
C152 C157 1.3900 .
C153 C154 1.3900 .
C153 H15A 0.9500 .
C154 C155 1.3900 .
C154 H15B 0.9500 .
C155 C156 1.3900 .
C156 C157 1.3900 .
C156 H15C 0.9500 .
C157 H15D 0.9500 .
C158 C159 1.508(4) .
C159 C160 1.3808(10) .
C160 C161 1.3803(10) .
C160 H16B 0.9500 .
C161 C162 1.3811(10) .
C161 H16C 0.9500 .
C162 C163 1.3807(10) .
C162 H16D 0.9500 .
C163 C164 1.515(4) .
C165 C166 1.3900 .
C165 C170 1.3900 .
C166 C167 1.3900 .
C166 H16E 0.9500 .
C167 C168 1.3900 .
C167 H16F 0.9500 .
C168 C169 1.3900 .
C168 C171 1.504(7) .
C169 C170 1.3900 .
C169 H16G 0.9500 .
C170 H17B 0.9500 .

loop_
_platon_squeeze_void_nr
_platon_squeeze_void_average_x
_platon_squeeze_void_average_y
_platon_squeeze_void_average_z
_platon_squeeze_void_volume
_platon_squeeze_void_count_electrons
_platon_squeeze_void_content
1 -0.002 -0.007 -0.003 13731 3784 ' '
